data_7224053
loop_
_publ_author_name
'Chatterjee, Nabanita'
'Maity, Shubhra Bikash'
'Samadder, Asmita'
'Mukherjee, Puspal'
'Khuda-Bukhsh, Anisur Rahman'
'Bharadwaj, Parimal K.'

_publ_section_title
;
 A Chemosensor for Al3+ Ion in Aqueous Ethanol Medium: Photophysical and
 Live Cell Imaging Studies
;
_journal_name_full 'RSC Adv.'
_journal_paper_doi 10.1039/C5RA23968K
_journal_year 2016
_chemical_formula_moiety 'C35 H36 N4 O5'
_chemical_formula_sum 'C35 H36 N4 O5'
_chemical_formula_weight 592.68
_chemical_name_systematic
;
 ?
;
_space_group_IT_number 2
_symmetry_cell_setting triclinic
_symmetry_space_group_name_Hall '-P 1'
_symmetry_space_group_name_H-M 'P -1'
_atom_sites_solution_hydrogens geom
_atom_sites_solution_primary direct
_atom_sites_solution_secondary difmap
_audit_creation_method SHELXL-97
_audit_update_record
;
2015-09-01 deposited with the CCDC.
2016-01-26 downloaded from the CCDC.
;
_cell_angle_alpha 70.869(6)
_cell_angle_beta 74.940(5)
_cell_angle_gamma 78.883(6)
_cell_formula_units_Z 2
_cell_length_a 9.376(3)
_cell_length_b 12.051(4)
_cell_length_c 14.783(5)
_cell_measurement_reflns_used 999
_cell_measurement_temperature 100(2)
_cell_measurement_theta_max 25.5
_cell_measurement_theta_min 1.80
_cell_volume 1513.2(9)
_computing_structure_refinement 'SHELXL-97 (Sheldrick, 1997)'
_diffrn_ambient_temperature 100(2)
_diffrn_measured_fraction_theta_full 0.976
_diffrn_measured_fraction_theta_max 0.976
_diffrn_measurement_device_type 'BRUKER SMART APEX'
_diffrn_radiation_monochromator graphite
_diffrn_radiation_source 'fine-focus sealed tube'
_diffrn_radiation_type MoK\a
_diffrn_radiation_wavelength 0.71073
_diffrn_reflns_av_R_equivalents 0.0313
_diffrn_reflns_av_sigmaI/netI 0.0700
_diffrn_reflns_limit_h_max 11
_diffrn_reflns_limit_h_min -9
_diffrn_reflns_limit_k_max 14
_diffrn_reflns_limit_k_min -9
_diffrn_reflns_limit_l_max 17
_diffrn_reflns_limit_l_min -17
_diffrn_reflns_number 8244
_diffrn_reflns_theta_full 25.50
_diffrn_reflns_theta_max 25.50
_diffrn_reflns_theta_min 1.80
_exptl_absorpt_coefficient_mu 0.088
_exptl_absorpt_correction_T_max 0.9878
_exptl_absorpt_correction_T_min 0.9843
_exptl_absorpt_correction_type empirical
_exptl_absorpt_process_details sadabs
_exptl_crystal_colour yellow
_exptl_crystal_density_diffrn 1.301
_exptl_crystal_density_method 'not measured'
_exptl_crystal_description block
_exptl_crystal_F_000 628
_exptl_crystal_size_max 0.18
_exptl_crystal_size_mid 0.16
_exptl_crystal_size_min 0.14
_refine_diff_density_max 0.270
_refine_diff_density_min -0.259
_refine_diff_density_rms 0.066
_refine_ls_extinction_method none
_refine_ls_goodness_of_fit_ref 1.046
_refine_ls_hydrogen_treatment mixed
_refine_ls_matrix_type full
_refine_ls_number_parameters 397
_refine_ls_number_reflns 5511
_refine_ls_number_restraints 0
_refine_ls_restrained_S_all 1.046
_refine_ls_R_factor_all 0.0896
_refine_ls_R_factor_gt 0.0602
_refine_ls_shift/su_max 0.000
_refine_ls_shift/su_mean 0.000
_refine_ls_structure_factor_coef Fsqd
_refine_ls_weighting_details 'calc w=1/[\s^2^(Fo^2^)+(0.0754P)^2^+0.5015P] where P=(Fo^2^+2Fc^2^)/3'
_refine_ls_weighting_scheme calc
_refine_ls_wR_factor_gt 0.1401
_refine_ls_wR_factor_ref 0.1732
_reflns_number_gt 3838
_reflns_number_total 5511
_reflns_threshold_expression >2sigma(I)
_cod_data_source_file c5ra23968k2.cif
_cod_data_source_block L3
_cod_original_cell_volume 1513.3(8)
_cod_original_sg_symbol_H-M p-1
_cod_database_code 7224053

loop_
_symmetry_equiv_pos_as_xyz
'x, y, z'
'-x, -y, -z'

loop_
_atom_site_label
_atom_site_type_symbol
_atom_site_fract_x
_atom_site_fract_y
_atom_site_fract_z
_atom_site_U_iso_or_equiv
_atom_site_adp_type
_atom_site_occupancy
_atom_site_symmetry_multiplicity
_atom_site_calc_flag
_atom_site_refinement_flags
O1 O 0.64339(19) 0.95814(16) 0.08787(13) 0.0228(4) Uani 1 1 d .
O2 O 0.4803(2) 0.44742(15) 0.31023(13) 0.0234(4) Uani 1 1 d .
O3 O 0.43020(19) 0.62928(16) 0.41559(13) 0.0237(4) Uani 1 1 d .
N4 N 0.5424(2) 0.63560(18) 0.22572(15) 0.0181(5) Uani 1 1 d .
N5 N 0.2931(2) 1.12675(19) 0.31724(16) 0.0214(5) Uani 1 1 d .
O6 O 0.8781(2) 0.60916(19) 0.55251(15) 0.0339(5) Uani 1 1 d .
N7 N 1.0146(2) 0.8380(2) -0.15948(16) 0.0232(5) Uani 1 1 d .
N8 N 0.9185(3) 0.6478(2) 0.46392(18) 0.0253(5) Uani 1 1 d .
C9 C 0.6227(3) 0.7740(2) 0.06054(18) 0.0177(6) Uani 1 1 d .
C10 C 0.4670(3) 1.0372(2) 0.20104(19) 0.0204(6) Uani 1 1 d .
H10 H 0.5211 1.1014 0.1791 0.025 Uiso 1 1 calc R
C11 C 0.4376(3) 0.8470(2) 0.18811(19) 0.0180(6) Uani 1 1 d .
C12 C 0.4954(3) 0.7433(2) 0.14736(18) 0.0190(6) Uani 1 1 d .
C13 C 0.6847(3) 0.6983(2) 0.00240(19) 0.0211(6) Uani 1 1 d .
H13 H 0.6397 0.6311 0.0140 0.025 Uiso 1 1 calc R
C14 C 0.6930(3) 0.8738(2) 0.03867(18) 0.0174(6) Uani 1 1 d .
C15 C 0.6709(3) 0.6367(2) 0.4437(2) 0.0212(6) Uani 1 1 d .
H15 H 0.6342 0.6310 0.5097 0.025 Uiso 1 1 calc R
C16 C 0.5137(3) 0.9443(2) 0.15965(18) 0.0188(6) Uani 1 1 d .
C17 C 0.3395(3) 1.0342(2) 0.27509(19) 0.0197(6) Uani 1 1 d .
C18 C 0.2604(3) 0.9359(2) 0.30472(19) 0.0215(6) Uani 1 1 d .
H18 H 0.1749 0.9311 0.3540 0.026 Uiso 1 1 calc R
C19 C 0.3546(3) 0.5814(2) 0.18408(19) 0.0195(6) Uani 1 1 d .
C20 C 0.6379(3) 0.6400(2) 0.28559(19) 0.0192(6) Uani 1 1 d .
C21 C 0.3091(3) 0.8464(2) 0.26103(19) 0.0207(6) Uani 1 1 d .
H21 H 0.2538 0.7830 0.2811 0.025 Uiso 1 1 calc R
O22 O 1.0366(2) 0.6885(2) 0.42361(16) 0.0442(6) Uani 1 1 d .
C23 C 0.5784(3) 0.6364(2) 0.3835(2) 0.0217(6) Uani 1 1 d .
C24 C 0.8092(3) 0.7192(2) -0.0711(2) 0.0216(6) Uani 1 1 d .
H24 H 0.8448 0.6674 -0.1089 0.026 Uiso 1 1 calc R
C25 C 0.8199(3) 0.8973(2) -0.03446(19) 0.0207(6) Uani 1 1 d .
H25 H 0.8627 0.9657 -0.0466 0.025 Uiso 1 1 calc R
C26 C 0.8199(3) 0.6460(2) 0.4006(2) 0.0214(6) Uani 1 1 d .
C27 C 0.7882(3) 0.6475(2) 0.2468(2) 0.0217(6) Uani 1 1 d .
H27 H 0.8269 0.6493 0.1817 0.026 Uiso 1 1 calc R
C28 C 0.4624(3) 0.5430(2) 0.24917(19) 0.0202(6) Uani 1 1 d .
C29 C 0.1571(3) 0.5787(2) 0.1118(2) 0.0247(6) Uani 1 1 d .
H29 H 0.0838 0.5403 0.1066 0.030 Uiso 1 1 calc R
C30 C 0.8820(3) 0.6521(2) 0.3044(2) 0.0242(6) Uani 1 1 d .
H30 H 0.9826 0.6591 0.2787 0.029 Uiso 1 1 calc R
C31 C 0.2824(3) 0.7539(2) 0.05872(19) 0.0218(6) Uani 1 1 d .
H31 H 0.2937 0.8308 0.0190 0.026 Uiso 1 1 calc R
C32 C 0.8846(3) 0.8186(2) -0.09041(19) 0.0206(6) Uani 1 1 d .
C33 C 0.1751(3) 0.6934(2) 0.0532(2) 0.0250(6) Uani 1 1 d .
H33 H 0.1136 0.7307 0.0090 0.030 Uiso 1 1 calc R
C34 C 0.3728(3) 0.6960(2) 0.12570(19) 0.0190(6) Uani 1 1 d .
C35 C 1.0776(3) 0.7603(3) -0.2219(2) 0.0265(7) Uani 1 1 d .
H35A H 1.1365 0.8050 -0.2826 0.032 Uiso 1 1 calc R
H35B H 0.9966 0.7364 -0.2382 0.032 Uiso 1 1 calc R
C1 C 0.2477(3) 0.5207(2) 0.17807(19) 0.0217(6) Uani 1 1 d .
H1 H 0.2369 0.4434 0.2173 0.026 Uiso 1 1 calc R
C2 C 0.3970(3) 1.2076(2) 0.3074(2) 0.0252(6) Uani 1 1 d .
H2A H 0.3426 1.2714 0.3334 0.030 Uiso 1 1 calc R
H2B H 0.4371 1.2419 0.2383 0.030 Uiso 1 1 calc R
C3 C 1.1120(3) 0.9184(2) -0.1591(2) 0.0245(6) Uani 1 1 d .
H3A H 1.2144 0.8851 -0.1769 0.029 Uiso 1 1 calc R
H3B H 1.0958 0.9235 -0.0930 0.029 Uiso 1 1 calc R
C4 C 0.3570(3) 0.6666(3) 0.5003(2) 0.0262(7) Uani 1 1 d .
H4A H 0.2532 0.6573 0.5154 0.039 Uiso 1 1 calc R
H4B H 0.3680 0.7483 0.4876 0.039 Uiso 1 1 calc R
H4C H 0.4005 0.6193 0.5548 0.039 Uiso 1 1 calc R
C5 C 0.5256(3) 1.1522(3) 0.3586(2) 0.0299(7) Uani 1 1 d .
H5A H 0.5882 1.2114 0.3484 0.045 Uiso 1 1 calc R
H5B H 0.5825 1.0903 0.3321 0.045 Uiso 1 1 calc R
H5C H 0.4876 1.1198 0.4275 0.045 Uiso 1 1 calc R
C6 C 1.1741(3) 0.6502(3) -0.1767(2) 0.0356(8) Uani 1 1 d .
H6A H 1.2107 0.6042 -0.2219 0.053 Uiso 1 1 calc R
H6B H 1.1163 0.6040 -0.1174 0.053 Uiso 1 1 calc R
H6C H 1.2565 0.6726 -0.1621 0.053 Uiso 1 1 calc R
C7 C 0.1800(4) 1.0563(3) 0.4965(2) 0.0393(8) Uani 1 1 d .
H7A H 0.0864 1.0593 0.5420 0.059 Uiso 1 1 calc R
H7B H 0.2499 1.0910 0.5130 0.059 Uiso 1 1 calc R
H7C H 0.2170 0.9754 0.4994 0.059 Uiso 1 1 calc R
C8 C 1.0906(4) 1.0421(3) -0.2275(2) 0.0347(7) Uani 1 1 d .
H8A H 1.1587 1.0892 -0.2229 0.052 Uiso 1 1 calc R
H8B H 0.9904 1.0771 -0.2095 0.052 Uiso 1 1 calc R
H8C H 1.1092 1.0387 -0.2936 0.052 Uiso 1 1 calc R
C22 C 0.1589(3) 1.1244(3) 0.3936(2) 0.0266(7) Uani 1 1 d .
H22A H 0.0859 1.0898 0.3786 0.032 Uiso 1 1 calc R
H22B H 0.1185 1.2052 0.3922 0.032 Uiso 1 1 calc R

loop_
_atom_site_aniso_label
_atom_site_aniso_U_11
_atom_site_aniso_U_22
_atom_site_aniso_U_33
_atom_site_aniso_U_23
_atom_site_aniso_U_13
_atom_site_aniso_U_12
O1 0.0213(10) 0.0219(10) 0.0257(10) -0.0112(8) 0.0043(8) -0.0087(8)
O2 0.0281(11) 0.0159(10) 0.0261(10) -0.0027(8) -0.0084(9) -0.0045(8)
O3 0.0187(10) 0.0317(11) 0.0240(10) -0.0116(9) -0.0027(8) -0.0075(8)
N4 0.0200(12) 0.0156(12) 0.0194(11) -0.0021(9) -0.0071(9) -0.0051(9)
N5 0.0176(12) 0.0213(13) 0.0265(12) -0.0108(10) -0.0014(10) -0.0034(9)
O6 0.0337(12) 0.0430(13) 0.0287(12) -0.0101(10) -0.0116(10) -0.0069(10)
N7 0.0174(12) 0.0264(13) 0.0271(13) -0.0107(10) -0.0010(10) -0.0060(10)
N8 0.0222(13) 0.0269(14) 0.0315(14) -0.0116(11) -0.0102(11) -0.0027(10)
C9 0.0157(13) 0.0184(14) 0.0204(14) -0.0056(11) -0.0077(11) -0.0004(11)
C10 0.0211(14) 0.0175(14) 0.0241(14) -0.0067(12) -0.0040(12) -0.0054(11)
C11 0.0173(13) 0.0159(14) 0.0213(14) -0.0046(11) -0.0071(11) -0.0009(10)
C12 0.0187(14) 0.0196(14) 0.0202(14) -0.0063(11) -0.0065(11) -0.0016(11)
C13 0.0196(14) 0.0207(15) 0.0254(15) -0.0086(12) -0.0051(12) -0.0041(11)
C14 0.0169(13) 0.0176(14) 0.0186(13) -0.0079(11) -0.0034(11) 0.0001(10)
C15 0.0236(15) 0.0169(14) 0.0262(15) -0.0066(12) -0.0104(12) -0.0020(11)
C16 0.0168(13) 0.0212(15) 0.0176(13) -0.0050(11) -0.0013(11) -0.0052(11)
C17 0.0185(14) 0.0221(15) 0.0196(14) -0.0064(11) -0.0059(11) -0.0023(11)
C18 0.0159(14) 0.0214(15) 0.0247(15) -0.0048(12) -0.0010(11) -0.0041(11)
C19 0.0180(13) 0.0177(14) 0.0237(14) -0.0081(12) -0.0039(11) -0.0015(11)
C20 0.0202(14) 0.0162(14) 0.0219(14) -0.0035(11) -0.0085(11) -0.0025(11)
C21 0.0197(14) 0.0204(15) 0.0236(14) -0.0068(12) -0.0044(11) -0.0059(11)
O22 0.0269(12) 0.0666(16) 0.0447(14) -0.0125(12) -0.0102(11) -0.0213(11)
C23 0.0159(13) 0.0187(15) 0.0304(15) -0.0070(12) -0.0042(12) -0.0030(11)
C24 0.0216(14) 0.0197(15) 0.0263(15) -0.0116(12) -0.0041(12) -0.0018(11)
C25 0.0205(14) 0.0194(15) 0.0237(14) -0.0061(12) -0.0071(12) -0.0030(11)
C26 0.0210(14) 0.0167(14) 0.0295(15) -0.0054(12) -0.0118(12) -0.0028(11)
C27 0.0204(14) 0.0216(15) 0.0222(14) -0.0053(12) -0.0031(11) -0.0044(11)
C28 0.0179(14) 0.0239(16) 0.0218(14) -0.0126(13) -0.0009(11) -0.0033(11)
C29 0.0202(15) 0.0257(16) 0.0335(16) -0.0131(13) -0.0088(12) -0.0027(12)
C30 0.0205(14) 0.0226(15) 0.0318(16) -0.0093(12) -0.0078(12) -0.0026(11)
C31 0.0260(15) 0.0164(14) 0.0231(14) -0.0047(11) -0.0079(12) -0.0005(11)
C32 0.0180(14) 0.0217(15) 0.0223(14) -0.0055(12) -0.0065(11) -0.0012(11)
C33 0.0223(15) 0.0263(16) 0.0291(16) -0.0094(13) -0.0093(12) -0.0011(12)
C34 0.0189(14) 0.0173(14) 0.0216(14) -0.0094(11) -0.0007(11) -0.0023(11)
C35 0.0228(15) 0.0327(17) 0.0250(15) -0.0135(13) 0.0013(12) -0.0059(12)
C1 0.0239(15) 0.0144(14) 0.0261(15) -0.0035(12) -0.0046(12) -0.0057(11)
C2 0.0264(15) 0.0208(15) 0.0303(16) -0.0120(13) -0.0022(12) -0.0043(12)
C3 0.0195(14) 0.0268(16) 0.0286(16) -0.0093(13) -0.0048(12) -0.0043(12)
C4 0.0201(15) 0.0323(17) 0.0254(15) -0.0097(13) -0.0040(12) -0.0008(12)
C5 0.0242(16) 0.0344(18) 0.0353(17) -0.0149(14) -0.0052(13) -0.0068(13)
C6 0.0304(17) 0.0362(19) 0.0431(19) -0.0211(15) -0.0026(15) -0.0009(14)
C7 0.0355(18) 0.052(2) 0.0304(17) -0.0118(16) 0.0006(14) -0.0150(16)
C8 0.0397(19) 0.0322(18) 0.0330(17) -0.0010(14) -0.0129(15) -0.0137(14)
C22 0.0200(15) 0.0298(17) 0.0338(17) -0.0182(14) -0.0018(12) -0.0017(12)

loop_
_atom_type_symbol
_atom_type_description
_atom_type_scat_dispersion_real
_atom_type_scat_dispersion_imag
_atom_type_scat_source
C C 0.0033 0.0016 'International Tables Vol C Tables 4.2.6.8 and 6.1.1.4'
H H 0.0000 0.0000 'International Tables Vol C Tables 4.2.6.8 and 6.1.1.4'
N N 0.0061 0.0033 'International Tables Vol C Tables 4.2.6.8 and 6.1.1.4'
O O 0.0106 0.0060 'International Tables Vol C Tables 4.2.6.8 and 6.1.1.4'

loop_
_geom_angle_atom_site_label_1
_geom_angle_atom_site_label_2
_geom_angle_atom_site_label_3
_geom_angle
C14 O1 C16 118.1(2)
C23 O3 C4 117.6(2)
C28 N4 C20 121.9(2)
C28 N4 C12 114.5(2)
C20 N4 C12 122.0(2)
C17 N5 C22 120.4(2)
C17 N5 C2 120.1(2)
C22 N5 C2 117.1(2)
C32 N7 C3 121.2(2)
C32 N7 C35 121.2(2)
C3 N7 C35 116.2(2)
O6 N8 O22 123.7(2)
O6 N8 C26 118.7(2)
O22 N8 C26 117.6(2)
C14 C9 C13 116.1(2)
C14 C9 C12 121.9(2)
C13 C9 C12 121.7(2)
C16 C10 C17 120.3(2)
C16 C10 H10 119.8
C17 C10 H10 119.8
C16 C11 C21 116.2(2)
C16 C11 C12 122.0(2)
C21 C11 C12 121.7(2)
C9 C12 N4 110.8(2)
C9 C12 C11 110.4(2)
N4 C12 C11 110.45(19)
C9 C12 C34 113.1(2)
N4 C12 C34 99.1(2)
C11 C12 C34 112.5(2)
C24 C13 C9 122.6(2)
C24 C13 H13 118.7
C9 C13 H13 118.7
O1 C14 C9 123.0(2)
O1 C14 C25 114.1(2)
C9 C14 C25 122.9(2)
C26 C15 C23 116.9(2)
C26 C15 H15 121.6
C23 C15 H15 121.6
C11 C16 O1 123.2(2)
C11 C16 C10 122.8(2)
O1 C16 C10 114.1(2)
C10 C17 N5 120.4(2)
C10 C17 C18 117.6(2)
N5 C17 C18 121.9(2)
C21 C18 C17 120.3(3)
C21 C18 H18 119.8
C17 C18 H18 119.8
C34 C19 C1 121.7(2)
C34 C19 C28 108.8(2)
C1 C19 C28 129.5(2)
C27 C20 C23 120.3(2)
C27 C20 N4 120.2(2)
C23 C20 N4 119.6(2)
C18 C21 C11 122.7(2)
C18 C21 H21 118.6
C11 C21 H21 118.6
O3 C23 C15 123.2(2)
O3 C23 C20 116.5(2)
C15 C23 C20 120.3(2)
C13 C24 C32 121.1(2)
C13 C24 H24 119.5
C32 C24 H24 119.5
C14 C25 C32 120.7(2)
C14 C25 H25 119.7
C32 C25 H25 119.7
C30 C26 C15 124.6(2)
C30 C26 N8 118.2(2)
C15 C26 N8 117.1(2)
C20 C27 C30 120.6(2)
C20 C27 H27 119.7
C30 C27 H27 119.7
O2 C28 N4 126.1(2)
O2 C28 C19 127.9(2)
N4 C28 C19 106.1(2)
C33 C29 C1 120.4(3)
C33 C29 H29 119.8
C1 C29 H29 119.8
C26 C30 C27 117.3(3)
C26 C30 H30 121.3
C27 C30 H30 121.3
C33 C31 C34 117.9(3)
C33 C31 H31 121.0
C34 C31 H31 121.0
N7 C32 C25 121.0(2)
N7 C32 C24 122.4(2)
C25 C32 C24 116.6(2)
C31 C33 C29 121.7(3)
C31 C33 H33 119.2
C29 C33 H33 119.2
C19 C34 C31 120.3(2)
C19 C34 C12 111.5(2)
C31 C34 C12 128.2(2)
N7 C35 C6 114.6(2)
N7 C35 H35A 108.6
C6 C35 H35A 108.6
N7 C35 H35B 108.6
C6 C35 H35B 108.6
H35A C35 H35B 107.6
C19 C1 C29 118.0(2)
C19 C1 H1 121.0
C29 C1 H1 121.0
N5 C2 C5 115.1(2)
N5 C2 H2A 108.5
C5 C2 H2A 108.5
N5 C2 H2B 108.5
C5 C2 H2B 108.5
H2A C2 H2B 107.5
N7 C3 C8 114.7(2)
N7 C3 H3A 108.6
C8 C3 H3A 108.6
N7 C3 H3B 108.6
C8 C3 H3B 108.6
H3A C3 H3B 107.6
O3 C4 H4A 109.5
O3 C4 H4B 109.5
H4A C4 H4B 109.5
O3 C4 H4C 109.5
H4A C4 H4C 109.5
H4B C4 H4C 109.5
C2 C5 H5A 109.5
C2 C5 H5B 109.5
H5A C5 H5B 109.5
C2 C5 H5C 109.5
H5A C5 H5C 109.5
H5B C5 H5C 109.5
C35 C6 H6A 109.5
C35 C6 H6B 109.5
H6A C6 H6B 109.5
C35 C6 H6C 109.5
H6A C6 H6C 109.5
H6B C6 H6C 109.5
C22 C7 H7A 109.5
C22 C7 H7B 109.5
H7A C7 H7B 109.5
C22 C7 H7C 109.5
H7A C7 H7C 109.5
H7B C7 H7C 109.5
C3 C8 H8A 109.5
C3 C8 H8B 109.5
H8A C8 H8B 109.5
C3 C8 H8C 109.5
H8A C8 H8C 109.5
H8B C8 H8C 109.5
N5 C22 C7 115.0(2)
N5 C22 H22A 108.5
C7 C22 H22A 108.5
N5 C22 H22B 108.5
C7 C22 H22B 108.5
H22A C22 H22B 107.5

loop_
_geom_bond_atom_site_label_1
_geom_bond_atom_site_label_2
_geom_bond_distance
O1 C14 1.380(3)
O1 C16 1.388(3)
O2 C28 1.221(3)
O3 C23 1.357(3)
O3 C4 1.430(3)
N4 C28 1.365(3)
N4 C20 1.431(3)
N4 C12 1.510(3)
N5 C17 1.396(3)
N5 C22 1.454(3)
N5 C2 1.455(3)
O6 N8 1.219(3)
N7 C32 1.375(3)
N7 C3 1.457(3)
N7 C35 1.466(3)
N8 O22 1.223(3)
N8 C26 1.485(3)
C9 C14 1.388(4)
C9 C13 1.400(4)
C9 C12 1.507(4)
C10 C16 1.392(4)
C10 C17 1.392(4)
C10 H10 0.9300
C11 C16 1.380(4)
C11 C21 1.391(4)
C11 C12 1.510(3)
C12 C34 1.520(3)
C13 C24 1.372(4)
C13 H13 0.9300
C14 C25 1.388(4)
C15 C26 1.386(4)
C15 C23 1.396(4)
C15 H15 0.9300
C17 C18 1.406(4)
C18 C21 1.379(4)
C18 H18 0.9300
C19 C34 1.384(4)
C19 C1 1.386(4)
C19 C28 1.481(4)
C20 C27 1.385(4)
C20 C23 1.399(4)
C21 H21 0.9300
C24 C32 1.419(4)
C24 H24 0.9300
C25 C32 1.408(4)
C25 H25 0.9300
C26 C30 1.372(4)
C27 C30 1.393(4)
C27 H27 0.9300
C29 C33 1.385(4)
C29 C1 1.388(4)
C29 H29 0.9300
C30 H30 0.9300
C31 C33 1.384(4)
C31 C34 1.393(4)
C31 H31 0.9300
C33 H33 0.9300
C35 C6 1.516(4)
C35 H35A 0.9700
C35 H35B 0.9700
C1 H1 0.9300
C2 C5 1.518(4)
C2 H2A 0.9700
C2 H2B 0.9700
C3 C8 1.512(4)
C3 H3A 0.9700
C3 H3B 0.9700
C4 H4A 0.9600
C4 H4B 0.9600
C4 H4C 0.9600
C5 H5A 0.9600
C5 H5B 0.9600
C5 H5C 0.9600
C6 H6A 0.9600
C6 H6B 0.9600
C6 H6C 0.9600
C7 C22 1.517(4)
C7 H7A 0.9600
C7 H7B 0.9600
C7 H7C 0.9600
C8 H8A 0.9600
C8 H8B 0.9600
C8 H8C 0.9600
C22 H22A 0.9700
C22 H22B 0.9700

loop_
_geom_torsion_atom_site_label_1
_geom_torsion_atom_site_label_2
_geom_torsion_atom_site_label_3
_geom_torsion_atom_site_label_4
_geom_torsion
C14 C9 C12 N4 -109.6(3)
C13 C9 C12 N4 64.9(3)
C14 C9 C12 C11 13.1(3)
C13 C9 C12 C11 -172.4(2)
C14 C9 C12 C34 140.1(2)
C13 C9 C12 C34 -45.4(3)
C28 N4 C12 C9 -120.6(2)
C20 N4 C12 C9 73.1(3)
C28 N4 C12 C11 116.7(2)
C20 N4 C12 C11 -49.6(3)
C28 N4 C12 C34 -1.5(3)
C20 N4 C12 C34 -167.8(2)
C16 C11 C12 C9 -11.8(3)
C21 C11 C12 C9 172.3(2)
C16 C11 C12 N4 111.1(3)
C21 C11 C12 N4 -64.8(3)
C16 C11 C12 C34 -139.2(2)
C21 C11 C12 C34 44.9(3)
C14 C9 C13 C24 1.1(4)
C12 C9 C13 C24 -173.7(2)
C16 O1 C14 C9 -2.8(3)
C16 O1 C14 C25 177.5(2)
C13 C9 C14 O1 178.5(2)
C12 C9 C14 O1 -6.7(4)
C13 C9 C14 C25 -1.7(4)
C12 C9 C14 C25 173.0(2)
C21 C11 C16 O1 -179.9(2)
C12 C11 C16 O1 3.9(4)
C21 C11 C16 C10 0.4(4)
C12 C11 C16 C10 -175.8(2)
C14 O1 C16 C11 4.1(3)
C14 O1 C16 C10 -176.1(2)
C17 C10 C16 C11 0.7(4)
C17 C10 C16 O1 -179.0(2)
C16 C10 C17 N5 179.5(2)
C16 C10 C17 C18 -0.8(4)
C22 N5 C17 C10 179.1(2)
C2 N5 C17 C10 -18.9(4)
C22 N5 C17 C18 -0.5(4)
C2 N5 C17 C18 161.5(2)
C10 C17 C18 C21 0.0(4)
N5 C17 C18 C21 179.6(2)
C28 N4 C20 C27 120.8(3)
C12 N4 C20 C27 -73.9(3)
C28 N4 C20 C23 -59.0(3)
C12 N4 C20 C23 106.3(3)
C17 C18 C21 C11 1.1(4)
C16 C11 C21 C18 -1.3(4)
C12 C11 C21 C18 174.9(2)
C4 O3 C23 C15 23.4(4)
C4 O3 C23 C20 -158.4(2)
C26 C15 C23 O3 -179.2(2)
C26 C15 C23 C20 2.8(4)
C27 C20 C23 O3 179.9(2)
N4 C20 C23 O3 -0.3(4)
C27 C20 C23 C15 -1.9(4)
N4 C20 C23 C15 177.9(2)
C9 C13 C24 C32 1.6(4)
O1 C14 C25 C32 179.4(2)
C9 C14 C25 C32 -0.4(4)
C23 C15 C26 C30 -1.5(4)
C23 C15 C26 N8 179.3(2)
O6 N8 C26 C30 -159.1(2)
O22 N8 C26 C30 20.9(4)
O6 N8 C26 C15 20.1(4)
O22 N8 C26 C15 -159.8(3)
C23 C20 C27 C30 -0.4(4)
N4 C20 C27 C30 179.8(2)
C20 N4 C28 O2 -13.6(4)
C12 N4 C28 O2 -179.9(2)
C20 N4 C28 C19 167.9(2)
C12 N4 C28 C19 1.6(3)
C34 C19 C28 O2 -179.5(3)
C1 C19 C28 O2 1.6(5)
C34 C19 C28 N4 -1.0(3)
C1 C19 C28 N4 -180.0(3)
C15 C26 C30 C27 -0.7(4)
N8 C26 C30 C27 178.5(2)
C20 C27 C30 C26 1.6(4)
C3 N7 C32 C25 17.6(4)
C35 N7 C32 C25 -176.3(2)
C3 N7 C32 C24 -161.9(2)
C35 N7 C32 C24 4.1(4)
C14 C25 C32 N7 -176.6(2)
C14 C25 C32 C24 3.0(4)
C13 C24 C32 N7 175.9(2)
C13 C24 C32 C25 -3.7(4)
C34 C31 C33 C29 -0.1(4)
C1 C29 C33 C31 -0.2(4)
C1 C19 C34 C31 0.2(4)
C28 C19 C34 C31 -178.9(2)
C1 C19 C34 C12 179.1(2)
C28 C19 C34 C12 0.1(3)
C33 C31 C34 C19 0.2(4)
C33 C31 C34 C12 -178.6(3)
C9 C12 C34 C19 118.2(2)
N4 C12 C34 C19 0.8(3)
C11 C12 C34 C19 -115.9(2)
C9 C12 C34 C31 -63.0(3)
N4 C12 C34 C31 179.6(2)
C11 C12 C34 C31 63.0(3)
C32 N7 C35 C6 -84.9(3)
C3 N7 C35 C6 81.8(3)
C34 C19 C1 C29 -0.5(4)
C28 C19 C1 C29 178.3(3)
C33 C29 C1 C19 0.6(4)
C17 N5 C2 C5 -65.7(3)
C22 N5 C2 C5 96.8(3)
C32 N7 C3 C8 -96.5(3)
C35 N7 C3 C8 96.8(3)
C17 N5 C22 C7 84.9(3)
C2 N5 C22 C7 -77.6(3)
